data_1576265
loop_
_publ_author_name
'Zou, Bo'
'Chen, Xiaolin'
'Liu, Haoran'
'Wen, Sijie'
'Huang, Jieqing'
'Wei, Hengshan'
'Huang, Jinqing'
'Gu, Yu-Cheng'
'Xu, Bingjia'
'Fan, Jun'
'Jiang, Hua-Wei'

_publ_section_title
;
 Macrocyclic Geminal Diols: Synthesis, Structures, Stability and
 Photophysical Properties
;
_journal_name_full 'Chemical Science'
_journal_paper_doi 10.1039/D5SC08216A
_journal_year 2025
_chemical_formula_moiety 'C34 H36 O4'
_chemical_formula_sum 'C34 H36 O4'
_chemical_formula_weight 508.63
_chemical_name_common 2ketals-[1,1][2]PCP
_space_group_crystal_system monoclinic
_space_group_IT_number 14
_space_group_name_Hall '-P 2ybc'
_space_group_name_H-M_alt 'P 1 21/c 1'
_atom_sites_solution_hydrogens geom
_atom_sites_solution_primary dual
_audit_creation_date 2022-06-06
_audit_creation_method
;
Olex2 1.5
(compiled 2022.04.07 svn.rca3783a0 for OlexSys, GUI svn.r6498)
;
_audit_update_record
;
2025-08-11 deposited with the CCDC.	2025-11-12 downloaded from the CCDC.
;
_cell_angle_alpha 90
_cell_angle_beta 98.216(2)
_cell_angle_gamma 90
_cell_formula_units_Z 4
_cell_length_a 25.4477(16)
_cell_length_b 11.3272(7)
_cell_length_c 9.7211(6)
_cell_measurement_reflns_used 9917
_cell_measurement_temperature 218.00
_cell_measurement_theta_max 60.48
_cell_measurement_theta_min 3.72
_cell_volume 2773.4(3)
_computing_cell_refinement 'SAINT V8.38A (Bruker, 2018)'
_computing_data_reduction 'SAINT V8.38A (Bruker, 2018)'
_computing_molecular_graphics 'Olex2 1.5 (Dolomanov et al., 2009)'
_computing_publication_material 'Olex2 1.5 (Dolomanov et al., 2009)'
_computing_structure_refinement 'SHELXL 2018/3 (Sheldrick, 2015)'
_computing_structure_solution 'SHELXT 2018/2 (Sheldrick, 2018)'
_diffrn_ambient_temperature 218.00
_diffrn_measured_fraction_theta_full 0.995
_diffrn_measured_fraction_theta_max 0.957
_diffrn_measurement_device_type 'CCD area detector'
_diffrn_measurement_method 'phi and omega scans'
_diffrn_radiation_monochromator graphite
_diffrn_radiation_type MoK\a
_diffrn_radiation_wavelength 0.71073
_diffrn_reflns_av_R_equivalents 0.0502
_diffrn_reflns_av_unetI/netI 0.0439
_diffrn_reflns_Laue_measured_fraction_full 0.995
_diffrn_reflns_Laue_measured_fraction_max 0.957
_diffrn_reflns_limit_h_max 33
_diffrn_reflns_limit_h_min -30
_diffrn_reflns_limit_k_max 12
_diffrn_reflns_limit_k_min -14
_diffrn_reflns_limit_l_max 12
_diffrn_reflns_limit_l_min -12
_diffrn_reflns_number 29296
_diffrn_reflns_point_group_measured_fraction_full 0.995
_diffrn_reflns_point_group_measured_fraction_max 0.957
_diffrn_reflns_theta_full 25.242
_diffrn_reflns_theta_max 27.484
_diffrn_reflns_theta_min 1.617
_diffrn_source_current 1.4
_diffrn_source_power 0.07
_diffrn_source_voltage 50.0
_exptl_absorpt_coefficient_mu 0.078
_exptl_absorpt_correction_T_max 0.7519
_exptl_absorpt_correction_T_min 0.6239
_exptl_absorpt_correction_type multi-scan
_exptl_absorpt_process_details
;
SADABS-2016/2 (Bruker,2016/2) was used for absorption correction.
wR2(int) was 0.1258 before and 0.0824 after correction.
The Ratio of minimum to maximum transmission is 0.8298.
The \l/2 correction factor is Not present.
;
_exptl_crystal_colour colourless
_exptl_crystal_colour_primary colourless
_exptl_crystal_density_diffrn 1.218
_exptl_crystal_description needle
_exptl_crystal_F_000 1088
_exptl_crystal_size_max 0.12
_exptl_crystal_size_mid 0.12
_exptl_crystal_size_min 0.09
_refine_diff_density_max 0.250
_refine_diff_density_min -0.247
_refine_diff_density_rms 0.053
_refine_ls_extinction_method none
_refine_ls_goodness_of_fit_ref 1.044
_refine_ls_hydrogen_treatment constr
_refine_ls_matrix_type full
_refine_ls_number_parameters 347
_refine_ls_number_reflns 6099
_refine_ls_number_restraints 0
_refine_ls_restrained_S_all 1.044
_refine_ls_R_factor_all 0.0577
_refine_ls_R_factor_gt 0.0466
_refine_ls_shift/su_max 0.001
_refine_ls_shift/su_mean 0.000
_refine_ls_structure_factor_coef Fsqd
_refine_ls_weighting_details 'w=1/[\s^2^(Fo^2^)+(0.0632P)^2^+0.8628P] where P=(Fo^2^+2Fc^2^)/3'
_refine_ls_weighting_scheme calc
_refine_ls_wR_factor_gt 0.1224
_refine_ls_wR_factor_ref 0.1302
_reflns_Friedel_coverage 0.000
_reflns_number_gt 4998
_reflns_number_total 6099
_reflns_threshold_expression 'I > 2\s(I)'
_cod_data_source_file d5sc08216a2.cif
_cod_data_source_block 1_CCDC2
_cod_database_code 1576265
_shelx_shelxl_version_number 2018/3
_shelx_space_group_comment
;
The symmetry employed for this shelxl refinement is uniquely defined
by the following loop, which should always be used as a source of
symmetry information in preference to the above space-group names.
They are only intended as comments.
;
_olex2_refinement_description
;
1. Fixed Uiso
 At 1.2 times of:
  All C(H) groups, All C(H,H) groups
 At 1.5 times of:
  All C(H,H,H) groups
2.a Secondary CH2 refined with riding coordinates:
 C27(H27A,H27B), C29(H29A,H29B), C31(H31A,H31B), C33(H33A,H33B)
2.b Aromatic/amide H refined with riding coordinates:
 C3(H3), C4(H4), C5(H5), C6(H6), C9(H9), C10(H10), C11(H11), C12(H12),
 C16(H16), C17(H17), C18(H18), C19(H19), C22(H22), C23(H23), C24(H24), C25(H25)
2.c Idealised Me refined as rotating group:
 C28(H28A,H28B,H28C), C30(H30A,H30B,H30C), C32(H32A,H32B,H32C), C34(H34A,H34B,
 H34C)
;
_olex2_submission_special_instructions 'No special instructions were received'

loop_
_space_group_symop_operation_xyz
'x, y, z'
'-x, y+1/2, -z+1/2'
'-x, -y, -z'
'x, -y-1/2, z-1/2'

loop_
_atom_site_label
_atom_site_type_symbol
_atom_site_fract_x
_atom_site_fract_y
_atom_site_fract_z
_atom_site_U_iso_or_equiv
_atom_site_adp_type
_atom_site_occupancy
_atom_site_site_symmetry_order
_atom_site_calc_flag
_atom_site_refinement_flags_posn
_atom_site_refinement_flags_adp
_atom_site_refinement_flags_occupancy
_atom_site_disorder_assembly
_atom_site_disorder_group
O1 O 0.89673(4) 0.01429(9) 1.07592(9) 0.0299(2) Uani 1 1 d . . . . .
O2 O 0.92835(4) 0.14124(9) 0.91560(10) 0.0298(2) Uani 1 1 d . . . . .
O3 O 0.59647(4) 0.00936(9) 0.21989(9) 0.0338(2) Uani 1 1 d . . . . .
O4 O 0.57848(4) -0.16279(9) 0.33659(11) 0.0356(2) Uani 1 1 d . . . . .
C1 C 0.88758(5) 0.06373(12) 0.94169(13) 0.0267(3) Uani 1 1 d . . . . .
C2 C 0.83226(5) 0.12175(12) 0.92369(13) 0.0269(3) Uani 1 1 d . . . . .
C3 C 0.81815(6) 0.19547(12) 0.80933(14) 0.0308(3) Uani 1 1 d . . . . .
H3 H 0.844569 0.238148 0.772411 0.037 Uiso 1 1 calc R U . . .
C4 C 0.76567(6) 0.20633(13) 0.74980(14) 0.0309(3) Uani 1 1 d . . . . .
H4 H 0.756946 0.256642 0.673033 0.037 Uiso 1 1 calc R U . . .
C5 C 0.79161(5) 0.07595(12) 0.99016(13) 0.0281(3) Uani 1 1 d . . . . .
H5 H 0.799925 0.037271 1.076070 0.034 Uiso 1 1 calc R U . . .
C6 C 0.73891(5) 0.08715(13) 0.93017(13) 0.0286(3) Uani 1 1 d . . . . .
H6 H 0.711956 0.056260 0.976453 0.034 Uiso 1 1 calc R U . . .
C7 C 0.72526(5) 0.14375(12) 0.80176(13) 0.0268(3) Uani 1 1 d . . . . .
C8 C 0.67631(5) 0.11397(12) 0.70457(13) 0.0272(3) Uani 1 1 d . . . . .
C9 C 0.65890(5) 0.18133(12) 0.58557(14) 0.0304(3) Uani 1 1 d . . . . .
H9 H 0.666673 0.262448 0.585097 0.036 Uiso 1 1 calc R U . . .
C10 C 0.63029(6) 0.12960(13) 0.46833(14) 0.0315(3) Uani 1 1 d . . . . .
H10 H 0.619770 0.175527 0.388612 0.038 Uiso 1 1 calc R U . . .
C11 C 0.65485(6) 0.00076(13) 0.71021(14) 0.0308(3) Uani 1 1 d . . . . .
H11 H 0.660510 -0.041584 0.794188 0.037 Uiso 1 1 calc R U . . .
C12 C 0.62545(6) -0.05020(13) 0.59474(14) 0.0324(3) Uani 1 1 d . . . . .
H12 H 0.610975 -0.125993 0.601377 0.039 Uiso 1 1 calc R U . . .
C13 C 0.61714(5) 0.01036(13) 0.46823(14) 0.0298(3) Uani 1 1 d . . . . .
C14 C 0.61234(5) -0.06469(13) 0.33472(14) 0.0310(3) Uani 1 1 d . . . . .
C15 C 0.66980(5) -0.10995(13) 0.34130(14) 0.0297(3) Uani 1 1 d . . . . .
C16 C 0.70911(6) -0.02958(13) 0.31933(14) 0.0325(3) Uani 1 1 d . . . . .
H16 H 0.700487 0.035274 0.260064 0.039 Uiso 1 1 calc R U . . .
C17 C 0.76091(6) -0.04430(13) 0.38408(14) 0.0313(3) Uani 1 1 d . . . . .
H17 H 0.786951 0.010854 0.368010 0.038 Uiso 1 1 calc R U . . .
C18 C 0.68556(6) -0.21512(13) 0.40985(15) 0.0319(3) Uani 1 1 d . . . . .
H18 H 0.660809 -0.276371 0.412545 0.038 Uiso 1 1 calc R U . . .
C19 C 0.73742(5) -0.23012(13) 0.47406(14) 0.0311(3) Uani 1 1 d . . . . .
H19 H 0.747476 -0.301808 0.518973 0.037 Uiso 1 1 calc R U . . .
C20 C 0.77503(5) -0.13982(12) 0.47288(13) 0.0271(3) Uani 1 1 d . . . . .
C21 C 0.82140(5) -0.12762(12) 0.58442(13) 0.0266(3) Uani 1 1 d . . . . .
C22 C 0.86367(5) -0.05048(13) 0.57372(14) 0.0295(3) Uani 1 1 d . . . . .
H22 H 0.872720 -0.032198 0.485742 0.035 Uiso 1 1 calc R U . . .
C23 C 0.89238(5) -0.00069(13) 0.69209(14) 0.0289(3) Uani 1 1 d . . . . .
H23 H 0.920206 0.052069 0.683217 0.035 Uiso 1 1 calc R U . . .
C24 C 0.81678(6) -0.17101(12) 0.71717(14) 0.0292(3) Uani 1 1 d . . . . .
H24 H 0.793608 -0.234215 0.726458 0.035 Uiso 1 1 calc R U . . .
C25 C 0.84581(5) -0.12228(12) 0.83496(14) 0.0280(3) Uani 1 1 d . . . . .
H25 H 0.842239 -0.152836 0.923046 0.034 Uiso 1 1 calc R U . . .
C26 C 0.88026(5) -0.02831(12) 0.82375(13) 0.0262(3) Uani 1 1 d . . . . .
C27 C 0.94470(6) -0.05343(15) 1.10485(15) 0.0375(3) Uani 1 1 d . . . . .
H27A H 0.975297 -0.000657 1.126118 0.045 Uiso 1 1 calc R U . . .
H27B H 0.949729 -0.101286 1.023765 0.045 Uiso 1 1 calc R U . . .
C28 C 0.94013(7) -0.13140(16) 1.22640(17) 0.0440(4) Uani 1 1 d . . . . .
H28A H 0.911861 -0.188228 1.201422 0.066 Uiso 1 1 calc R U . . .
H28B H 0.932167 -0.083799 1.303761 0.066 Uiso 1 1 calc R U . . .
H28C H 0.973391 -0.172823 1.252981 0.066 Uiso 1 1 calc R U . . .
C29 C 0.93558(6) 0.24163(14) 1.00677(15) 0.0373(3) Uani 1 1 d . . . . .
H29A H 0.956314 0.219049 1.095668 0.045 Uiso 1 1 calc R U . . .
H29B H 0.901034 0.271299 1.024804 0.045 Uiso 1 1 calc R U . . .
C30 C 0.96407(7) 0.33489(15) 0.93856(18) 0.0456(4) Uani 1 1 d . . . . .
H30A H 0.943264 0.356735 0.850756 0.068 Uiso 1 1 calc R U . . .
H30B H 0.998342 0.305059 0.921974 0.068 Uiso 1 1 calc R U . . .
H30C H 0.969165 0.403613 0.998518 0.068 Uiso 1 1 calc R U . . .
C31 C 0.59518(7) -0.04937(16) 0.08820(15) 0.0431(4) Uani 1 1 d . . . . .
H31A H 0.572109 -0.118911 0.084405 0.052 Uiso 1 1 calc R U . . .
H31B H 0.630958 -0.075409 0.076108 0.052 Uiso 1 1 calc R U . . .
C32 C 0.57448(7) 0.03536(16) -0.02421(16) 0.0442(4) Uani 1 1 d . . . . .
H32A H 0.572197 -0.003640 -0.113696 0.066 Uiso 1 1 calc R U . . .
H32B H 0.598300 0.102406 -0.022026 0.066 Uiso 1 1 calc R U . . .
H32C H 0.539493 0.062384 -0.009945 0.066 Uiso 1 1 calc R U . . .
C33 C 0.52416(6) -0.13301(17) 0.3496(2) 0.0478(4) Uani 1 1 d . . . . .
H33A H 0.512668 -0.064768 0.290929 0.057 Uiso 1 1 calc R U . . .
H33B H 0.521244 -0.112715 0.446203 0.057 Uiso 1 1 calc R U . . .
C34 C 0.49023(8) -0.2367(2) 0.3053(2) 0.0655(6) Uani 1 1 d . . . . .
H34A H 0.492296 -0.254294 0.208604 0.098 Uiso 1 1 calc R U . . .
H34B H 0.453732 -0.219262 0.316249 0.098 Uiso 1 1 calc R U . . .
H34C H 0.502479 -0.304342 0.362260 0.098 Uiso 1 1 calc R U . . .

loop_
_atom_site_aniso_label
_atom_site_aniso_U_11
_atom_site_aniso_U_22
_atom_site_aniso_U_33
_atom_site_aniso_U_23
_atom_site_aniso_U_13
_atom_site_aniso_U_12
O1 0.0297(5) 0.0365(6) 0.0234(5) 0.0037(4) 0.0033(4) 0.0050(4)
O2 0.0311(5) 0.0299(5) 0.0286(5) -0.0033(4) 0.0049(4) -0.0059(4)
O3 0.0387(6) 0.0346(6) 0.0264(5) -0.0028(4) -0.0010(4) 0.0028(4)
O4 0.0298(5) 0.0337(6) 0.0425(6) -0.0037(4) 0.0020(4) -0.0049(4)
C1 0.0275(6) 0.0282(7) 0.0242(6) 0.0016(5) 0.0031(5) -0.0019(5)
C2 0.0303(7) 0.0240(7) 0.0258(6) -0.0033(5) 0.0023(5) 0.0008(5)
C3 0.0341(7) 0.0250(7) 0.0329(7) 0.0021(6) 0.0040(5) -0.0028(6)
C4 0.0366(7) 0.0245(7) 0.0309(7) 0.0043(6) 0.0021(5) 0.0029(6)
C5 0.0329(7) 0.0302(7) 0.0216(6) -0.0018(5) 0.0049(5) 0.0040(6)
C6 0.0320(7) 0.0303(7) 0.0249(6) -0.0024(5) 0.0087(5) 0.0035(6)
C7 0.0311(7) 0.0231(7) 0.0264(6) -0.0037(5) 0.0043(5) 0.0056(5)
C8 0.0285(6) 0.0272(7) 0.0264(6) -0.0029(5) 0.0060(5) 0.0056(5)
C9 0.0342(7) 0.0234(7) 0.0328(7) -0.0005(6) 0.0020(5) 0.0055(6)
C10 0.0331(7) 0.0307(8) 0.0297(7) 0.0022(6) 0.0008(5) 0.0069(6)
C11 0.0342(7) 0.0326(8) 0.0264(6) 0.0025(6) 0.0077(5) 0.0006(6)
C12 0.0348(7) 0.0307(8) 0.0325(7) -0.0002(6) 0.0076(6) -0.0041(6)
C13 0.0278(7) 0.0318(8) 0.0297(7) -0.0022(6) 0.0036(5) 0.0017(5)
C14 0.0315(7) 0.0305(8) 0.0300(7) -0.0014(6) 0.0015(5) -0.0019(6)
C15 0.0322(7) 0.0297(7) 0.0267(6) -0.0051(5) 0.0026(5) -0.0011(6)
C16 0.0368(7) 0.0334(8) 0.0274(7) 0.0019(6) 0.0047(5) -0.0017(6)
C17 0.0333(7) 0.0335(8) 0.0283(7) -0.0006(6) 0.0085(5) -0.0036(6)
C18 0.0349(7) 0.0246(7) 0.0365(7) -0.0074(6) 0.0057(6) -0.0040(6)
C19 0.0359(7) 0.0219(7) 0.0360(7) -0.0051(6) 0.0066(6) 0.0024(6)
C20 0.0305(7) 0.0259(7) 0.0262(6) -0.0072(5) 0.0081(5) 0.0016(5)
C21 0.0291(7) 0.0241(7) 0.0277(6) -0.0043(5) 0.0075(5) 0.0023(5)
C22 0.0307(7) 0.0341(8) 0.0255(6) -0.0008(5) 0.0102(5) 0.0004(6)
C23 0.0265(6) 0.0309(7) 0.0305(7) -0.0006(6) 0.0084(5) -0.0027(5)
C24 0.0338(7) 0.0228(7) 0.0317(7) 0.0000(5) 0.0072(5) -0.0015(5)
C25 0.0348(7) 0.0240(7) 0.0261(6) 0.0033(5) 0.0070(5) 0.0016(5)
C26 0.0264(6) 0.0259(7) 0.0264(6) 0.0013(5) 0.0040(5) 0.0030(5)
C27 0.0310(7) 0.0470(9) 0.0340(7) 0.0065(7) 0.0034(6) 0.0093(6)
C28 0.0487(9) 0.0445(10) 0.0374(8) 0.0100(7) 0.0016(7) 0.0079(7)
C29 0.0436(8) 0.0371(8) 0.0311(7) -0.0078(6) 0.0047(6) -0.0105(7)
C30 0.0593(11) 0.0346(9) 0.0454(9) -0.0077(7) 0.0159(8) -0.0114(8)
C31 0.0500(9) 0.0473(10) 0.0302(8) -0.0092(7) -0.0009(6) 0.0040(7)
C32 0.0457(9) 0.0564(11) 0.0298(7) -0.0001(7) 0.0039(6) -0.0056(8)
C33 0.0296(8) 0.0565(11) 0.0568(10) -0.0052(8) 0.0041(7) -0.0033(7)
C34 0.0408(10) 0.0638(13) 0.0896(15) 0.0125(11) 0.0013(9) -0.0155(9)

loop_
_atom_type_symbol
_atom_type_description
_atom_type_scat_dispersion_real
_atom_type_scat_dispersion_imag
_atom_type_scat_source
C C 0.0033 0.0016 'International Tables Vol C Tables 4.2.6.8 and 6.1.1.4'
H H 0.0000 0.0000 'International Tables Vol C Tables 4.2.6.8 and 6.1.1.4'
O O 0.0106 0.0060 'International Tables Vol C Tables 4.2.6.8 and 6.1.1.4'

loop_
_geom_angle_atom_site_label_1
_geom_angle_atom_site_label_2
_geom_angle_atom_site_label_3
_geom_angle
_geom_angle_site_symmetry_1
_geom_angle_site_symmetry_3
_geom_angle_publ_flag
C1 O1 C27 114.68(10) . . ?
C1 O2 C29 114.48(10) . . ?
C14 O3 C31 113.41(11) . . ?
C14 O4 C33 114.30(12) . . ?
O1 C1 O2 112.70(10) . . ?
O1 C1 C2 107.60(10) . . ?
O1 C1 C26 114.00(11) . . ?
O2 C1 C2 113.44(11) . . ?
O2 C1 C26 107.53(10) . . ?
C2 C1 C26 101.12(10) . . ?
C3 C2 C1 118.21(12) . . ?
C3 C2 C5 117.88(12) . . ?
C5 C2 C1 120.96(12) . . ?
C2 C3 H3 119.7 . . ?
C4 C3 C2 120.65(13) . . ?
C4 C3 H3 119.7 . . ?
C3 C4 H4 119.4 . . ?
C3 C4 C7 121.24(13) . . ?
C7 C4 H4 119.4 . . ?
C2 C5 H5 119.8 . . ?
C6 C5 C2 120.43(12) . . ?
C6 C5 H5 119.8 . . ?
C5 C6 H6 119.4 . . ?
C5 C6 C7 121.12(12) . . ?
C7 C6 H6 119.4 . . ?
C4 C7 C6 116.82(12) . . ?
C4 C7 C8 118.42(12) . . ?
C6 C7 C8 122.62(12) . . ?
C9 C8 C7 122.42(13) . . ?
C11 C8 C7 118.59(12) . . ?
C11 C8 C9 116.87(12) . . ?
C8 C9 H9 119.6 . . ?
C10 C9 C8 120.85(13) . . ?
C10 C9 H9 119.6 . . ?
C9 C10 H10 119.8 . . ?
C9 C10 C13 120.47(13) . . ?
C13 C10 H10 119.8 . . ?
C8 C11 H11 119.3 . . ?
C12 C11 C8 121.34(13) . . ?
C12 C11 H11 119.3 . . ?
C11 C12 H12 119.8 . . ?
C11 C12 C13 120.37(13) . . ?
C13 C12 H12 119.8 . . ?
C10 C13 C12 118.01(13) . . ?
C10 C13 C14 121.73(12) . . ?
C12 C13 C14 117.00(13) . . ?
O3 C14 C13 108.55(11) . . ?
O3 C14 C15 113.18(11) . . ?
O4 C14 O3 111.93(11) . . ?
O4 C14 C13 113.54(11) . . ?
O4 C14 C15 108.39(11) . . ?
C13 C14 C15 100.83(10) . . ?
C16 C15 C14 118.31(13) . . ?
C16 C15 C18 117.89(13) . . ?
C18 C15 C14 120.65(12) . . ?
C15 C16 H16 119.7 . . ?
C17 C16 C15 120.60(14) . . ?
C17 C16 H16 119.7 . . ?
C16 C17 H17 119.4 . . ?
C16 C17 C20 121.11(13) . . ?
C20 C17 H17 119.4 . . ?
C15 C18 H18 119.7 . . ?
C19 C18 C15 120.63(13) . . ?
C19 C18 H18 119.7 . . ?
C18 C19 H19 119.5 . . ?
C18 C19 C20 120.90(13) . . ?
C20 C19 H19 119.5 . . ?
C17 C20 C19 116.99(12) . . ?
C17 C20 C21 118.96(12) . . ?
C19 C20 C21 122.15(12) . . ?
C22 C21 C20 122.70(12) . . ?
C22 C21 C24 116.96(12) . . ?
C24 C21 C20 118.40(12) . . ?
C21 C22 H22 119.7 . . ?
C23 C22 C21 120.62(12) . . ?
C23 C22 H22 119.7 . . ?
C22 C23 H23 119.7 . . ?
C22 C23 C26 120.63(12) . . ?
C26 C23 H23 119.7 . . ?
C21 C24 H24 119.5 . . ?
C25 C24 C21 121.08(13) . . ?
C25 C24 H24 119.5 . . ?
C24 C25 H25 119.8 . . ?
C24 C25 C26 120.46(12) . . ?
C26 C25 H25 119.8 . . ?
C23 C26 C1 120.81(12) . . ?
C25 C26 C1 117.98(11) . . ?
C25 C26 C23 117.87(12) . . ?
O1 C27 H27A 110.1 . . ?
O1 C27 H27B 110.1 . . ?
O1 C27 C28 108.12(12) . . ?
H27A C27 H27B 108.4 . . ?
C28 C27 H27A 110.1 . . ?
C28 C27 H27B 110.1 . . ?
C27 C28 H28A 109.5 . . ?
C27 C28 H28B 109.5 . . ?
C27 C28 H28C 109.5 . . ?
H28A C28 H28B 109.5 . . ?
H28A C28 H28C 109.5 . . ?
H28B C28 H28C 109.5 . . ?
O2 C29 H29A 110.0 . . ?
O2 C29 H29B 110.0 . . ?
O2 C29 C30 108.31(12) . . ?
H29A C29 H29B 108.4 . . ?
C30 C29 H29A 110.0 . . ?
C30 C29 H29B 110.0 . . ?
C29 C30 H30A 109.5 . . ?
C29 C30 H30B 109.5 . . ?
C29 C30 H30C 109.5 . . ?
H30A C30 H30B 109.5 . . ?
H30A C30 H30C 109.5 . . ?
H30B C30 H30C 109.5 . . ?
O3 C31 H31A 110.0 . . ?
O3 C31 H31B 110.0 . . ?
O3 C31 C32 108.35(13) . . ?
H31A C31 H31B 108.4 . . ?
C32 C31 H31A 110.0 . . ?
C32 C31 H31B 110.0 . . ?
C31 C32 H32A 109.5 . . ?
C31 C32 H32B 109.5 . . ?
C31 C32 H32C 109.5 . . ?
H32A C32 H32B 109.5 . . ?
H32A C32 H32C 109.5 . . ?
H32B C32 H32C 109.5 . . ?
O4 C33 H33A 110.0 . . ?
O4 C33 H33B 110.0 . . ?
O4 C33 C34 108.29(15) . . ?
H33A C33 H33B 108.4 . . ?
C34 C33 H33A 110.0 . . ?
C34 C33 H33B 110.0 . . ?
C33 C34 H34A 109.5 . . ?
C33 C34 H34B 109.5 . . ?
C33 C34 H34C 109.5 . . ?
H34A C34 H34B 109.5 . . ?
H34A C34 H34C 109.5 . . ?
H34B C34 H34C 109.5 . . ?

loop_
_geom_bond_atom_site_label_1
_geom_bond_atom_site_label_2
_geom_bond_distance
_geom_bond_site_symmetry_2
_geom_bond_publ_flag
O1 C1 1.4084(15) . ?
O1 C27 1.4350(17) . ?
O2 C1 1.4096(16) . ?
O2 C29 1.4373(17) . ?
O3 C14 1.4086(17) . ?
O3 C31 1.4388(17) . ?
O4 C14 1.4079(17) . ?
O4 C33 1.4459(19) . ?
C1 C2 1.5406(18) . ?
C1 C26 1.5412(18) . ?
C2 C3 1.3957(19) . ?
C2 C5 1.3959(19) . ?
C3 H3 0.9400 . ?
C3 C4 1.3829(19) . ?
C4 H4 0.9400 . ?
C4 C7 1.401(2) . ?
C5 H5 0.9400 . ?
C5 C6 1.3896(19) . ?
C6 H6 0.9400 . ?
C6 C7 1.4021(18) . ?
C7 C8 1.4907(18) . ?
C8 C9 1.4036(19) . ?
C8 C11 1.398(2) . ?
C9 H9 0.9400 . ?
C9 C10 1.3911(19) . ?
C10 H10 0.9400 . ?
C10 C13 1.392(2) . ?
C11 H11 0.9400 . ?
C11 C12 1.383(2) . ?
C12 H12 0.9400 . ?
C12 C13 1.3976(19) . ?
C13 C14 1.5416(19) . ?
C14 C15 1.5420(19) . ?
C15 C16 1.392(2) . ?
C15 C18 1.396(2) . ?
C16 H16 0.9400 . ?
C16 C17 1.387(2) . ?
C17 H17 0.9400 . ?
C17 C20 1.399(2) . ?
C18 H18 0.9400 . ?
C18 C19 1.387(2) . ?
C19 H19 0.9400 . ?
C19 C20 1.4020(19) . ?
C20 C21 1.4904(18) . ?
C21 C22 1.4013(19) . ?
C21 C24 1.4015(18) . ?
C22 H22 0.9400 . ?
C22 C23 1.3912(19) . ?
C23 H23 0.9400 . ?
C23 C26 1.3942(18) . ?
C24 H24 0.9400 . ?
C24 C25 1.3856(19) . ?
C25 H25 0.9400 . ?
C25 C26 1.3931(19) . ?
C27 H27A 0.9800 . ?
C27 H27B 0.9800 . ?
C27 C28 1.493(2) . ?
C28 H28A 0.9700 . ?
C28 H28B 0.9700 . ?
C28 H28C 0.9700 . ?
C29 H29A 0.9800 . ?
C29 H29B 0.9800 . ?
C29 C30 1.490(2) . ?
C30 H30A 0.9700 . ?
C30 H30B 0.9700 . ?
C30 H30C 0.9700 . ?
C31 H31A 0.9800 . ?
C31 H31B 0.9800 . ?
C31 C32 1.493(2) . ?
C32 H32A 0.9700 . ?
C32 H32B 0.9700 . ?
C32 H32C 0.9700 . ?
C33 H33A 0.9800 . ?
C33 H33B 0.9800 . ?
C33 C34 1.485(3) . ?
C34 H34A 0.9700 . ?
C34 H34B 0.9700 . ?
C34 H34C 0.9700 . ?

loop_
_geom_torsion_atom_site_label_1
_geom_torsion_atom_site_label_2
_geom_torsion_atom_site_label_3
_geom_torsion_atom_site_label_4
_geom_torsion
_geom_torsion_site_symmetry_1
_geom_torsion_site_symmetry_2
_geom_torsion_site_symmetry_3
_geom_torsion_site_symmetry_4
_geom_torsion_publ_flag
O1 C1 C2 C3 168.32(11) . . . . ?
O1 C1 C2 C5 -31.51(16) . . . . ?
O1 C1 C26 C23 -153.54(12) . . . . ?
O1 C1 C26 C25 47.56(16) . . . . ?
O2 C1 C2 C3 42.95(16) . . . . ?
O2 C1 C2 C5 -156.88(11) . . . . ?
O2 C1 C26 C23 -27.84(16) . . . . ?
O2 C1 C26 C25 173.26(11) . . . . ?
O3 C14 C15 C16 45.53(16) . . . . ?
O3 C14 C15 C18 -154.93(12) . . . . ?
O4 C14 C15 C16 170.32(12) . . . . ?
O4 C14 C15 C18 -30.15(17) . . . . ?
C1 O1 C27 C28 -161.16(12) . . . . ?
C1 O2 C29 C30 -159.51(13) . . . . ?
C1 C2 C3 C4 149.99(13) . . . . ?
C1 C2 C5 C6 -149.53(13) . . . . ?
C2 C1 C26 C23 91.33(14) . . . . ?
C2 C1 C26 C25 -67.57(14) . . . . ?
C2 C3 C4 C7 -0.2(2) . . . . ?
C2 C5 C6 C7 0.4(2) . . . . ?
C3 C2 C5 C6 10.7(2) . . . . ?
C3 C4 C7 C6 11.1(2) . . . . ?
C3 C4 C7 C8 -152.65(13) . . . . ?
C4 C7 C8 C9 -26.26(19) . . . . ?
C4 C7 C8 C11 136.63(13) . . . . ?
C5 C2 C3 C4 -10.8(2) . . . . ?
C5 C6 C7 C4 -11.20(19) . . . . ?
C5 C6 C7 C8 151.85(13) . . . . ?
C6 C7 C8 C9 170.95(12) . . . . ?
C6 C7 C8 C11 -26.16(19) . . . . ?
C7 C8 C9 C10 150.66(13) . . . . ?
C7 C8 C11 C12 -152.64(13) . . . . ?
C8 C9 C10 C13 1.7(2) . . . . ?
C8 C11 C12 C13 0.9(2) . . . . ?
C9 C8 C11 C12 11.2(2) . . . . ?
C9 C10 C13 C12 10.6(2) . . . . ?
C9 C10 C13 C14 -148.43(13) . . . . ?
C10 C13 C14 O3 -29.32(17) . . . . ?
C10 C13 C14 O4 -154.47(13) . . . . ?
C10 C13 C14 C15 89.82(15) . . . . ?
C11 C8 C9 C10 -12.50(19) . . . . ?
C11 C12 C13 C10 -11.9(2) . . . . ?
C11 C12 C13 C14 148.08(13) . . . . ?
C12 C13 C14 O3 171.48(12) . . . . ?
C12 C13 C14 O4 46.32(16) . . . . ?
C12 C13 C14 C15 -69.38(15) . . . . ?
C13 C14 C15 C16 -70.20(14) . . . . ?
C13 C14 C15 C18 89.33(15) . . . . ?
C14 O3 C31 C32 176.30(12) . . . . ?
C14 O4 C33 C34 162.06(14) . . . . ?
C14 C15 C16 C17 149.23(13) . . . . ?
C14 C15 C18 C19 -149.06(13) . . . . ?
C15 C16 C17 C20 0.0(2) . . . . ?
C15 C18 C19 C20 0.6(2) . . . . ?
C16 C15 C18 C19 10.6(2) . . . . ?
C16 C17 C20 C19 11.1(2) . . . . ?
C16 C17 C20 C21 -153.59(13) . . . . ?
C17 C20 C21 C22 -26.77(19) . . . . ?
C17 C20 C21 C24 136.83(14) . . . . ?
C18 C15 C16 C17 -10.9(2) . . . . ?
C18 C19 C20 C17 -11.36(19) . . . . ?
C18 C19 C20 C21 152.77(13) . . . . ?
C19 C20 C21 C22 169.40(13) . . . . ?
C19 C20 C21 C24 -27.00(19) . . . . ?
C20 C21 C22 C23 150.72(13) . . . . ?
C20 C21 C24 C25 -152.10(13) . . . . ?
C21 C22 C23 C26 1.2(2) . . . . ?
C21 C24 C25 C26 0.2(2) . . . . ?
C22 C21 C24 C25 12.4(2) . . . . ?
C22 C23 C26 C1 -147.30(13) . . . . ?
C22 C23 C26 C25 11.6(2) . . . . ?
C24 C21 C22 C23 -13.1(2) . . . . ?
C24 C25 C26 C1 147.21(13) . . . . ?
C24 C25 C26 C23 -12.3(2) . . . . ?
C26 C1 C2 C3 -71.87(14) . . . . ?
C26 C1 C2 C5 88.30(14) . . . . ?
C27 O1 C1 O2 -59.91(15) . . . . ?
C27 O1 C1 C2 174.28(11) . . . . ?
C27 O1 C1 C26 63.01(15) . . . . ?
C29 O2 C1 O1 -61.06(15) . . . . ?
C29 O2 C1 C2 61.53(14) . . . . ?
C29 O2 C1 C26 172.47(11) . . . . ?
C31 O3 C14 O4 -59.04(15) . . . . ?
C31 O3 C14 C13 174.86(11) . . . . ?
C31 O3 C14 C15 63.81(15) . . . . ?
C33 O4 C14 O3 -62.31(15) . . . . ?
C33 O4 C14 C13 61.02(16) . . . . ?
C33 O4 C14 C15 172.17(12) . . . . ?
